data_2224932
loop_
_publ_author_name
'Zhu, Hong-Lin'
'Zhang, Jie'
'Lin, Jian-Li'

_publ_section_title
;
 <i>catena</i>-Poly[[[diaquacopper(II)]-bis(\m~2~-di-4-pyridyl
 disulfide-\k^2^<i>N</i>:<i>N</i>')] bis(hydrogen phthalate)
 monohydrate]
;
_journal_coeditor_code CV2686
_journal_issue 2
_journal_name_full 'Acta Crystallographica Section E'
_journal_page_first m185
_journal_paper_doi 10.1107/S1600536810001716
_journal_volume 66
_journal_year 2010
_chemical_formula_iupac '[Cu (C10 H8 N2 S2)2 (H2 O)2] (C8 H5 O4)2, H2 O'
_chemical_formula_moiety 'C20 H20 Cu N4 O2 S4 2+, 2(C8 H5 O4 -), H2 O'
_chemical_formula_sum 'C36 H32 Cu N4 O11 S4'
_chemical_formula_weight 888.44
_chemical_name_systematic
;
<i>catena</i>-Poly[[[diaquacopper(II)]-bis(\m~2~-di-4-pyridyl
disulfide-\k^2^<i>N</i>:</i>N</i>')] bis(hydrogen phthalate) monohydrate]
;
_space_group_IT_number 33
_symmetry_cell_setting orthorhombic
_symmetry_space_group_name_Hall 'P 2c -2n'
_symmetry_space_group_name_H-M 'P n a 21'
_atom_sites_solution_hydrogens geom
_atom_sites_solution_primary direct
_atom_sites_solution_secondary difmap
_audit_creation_method SHELXL-97
_cell_angle_alpha 90.00
_cell_angle_beta 90.00
_cell_angle_gamma 90.00
_cell_formula_units_Z 4
_cell_length_a 20.253(4)
_cell_length_b 10.732(2)
_cell_length_c 17.228(3)
_cell_measurement_reflns_used 34124
_cell_measurement_temperature 295(2)
_cell_measurement_theta_max 27.45
_cell_measurement_theta_min 3.01
_cell_volume 3744.6(12)
_computing_cell_refinement 'RAPID-AUTO (Rigaku, 1998)'
_computing_data_collection 'RAPID-AUTO (Rigaku, 1998)'
_computing_data_reduction 'CrystalStructure (Rigaku/MSC, 2004)'
_computing_molecular_graphics 'SHELXTL (Sheldrick, 2008)'
_computing_publication_material 'SHELXL97 (Sheldrick, 2008)'
_computing_structure_refinement 'SHELXL97 (Sheldrick, 2008)'
_computing_structure_solution 'SHELXS97 (Sheldrick, 2008)'
_diffrn_ambient_temperature 295(2)
_diffrn_detector_area_resol_mean 0
_diffrn_measured_fraction_theta_full 0.997
_diffrn_measured_fraction_theta_max 0.997
_diffrn_measurement_device_type 'Rigaku R-AXIS RAPID'
_diffrn_measurement_method '\w scan'
_diffrn_radiation_monochromator graphite
_diffrn_radiation_source 'fine-focus sealed tube'
_diffrn_radiation_type MoK\a
_diffrn_radiation_wavelength 0.71073
_diffrn_reflns_av_R_equivalents 0.0774
_diffrn_reflns_av_sigmaI/netI 0.0684
_diffrn_reflns_limit_h_max 25
_diffrn_reflns_limit_h_min -26
_diffrn_reflns_limit_k_max 12
_diffrn_reflns_limit_k_min -13
_diffrn_reflns_limit_l_max 22
_diffrn_reflns_limit_l_min -22
_diffrn_reflns_number 34124
_diffrn_reflns_theta_full 27.45
_diffrn_reflns_theta_max 27.45
_diffrn_reflns_theta_min 3.01
_diffrn_standards_decay_% 0
_diffrn_standards_interval_time 0
_diffrn_standards_number 0
_exptl_absorpt_coefficient_mu 0.876
_exptl_absorpt_correction_T_max 0.901
_exptl_absorpt_correction_T_min 0.870
_exptl_absorpt_correction_type multi-scan
_exptl_absorpt_process_details '(ABSCOR; Higashi, 1995)'
_exptl_crystal_colour blue
_exptl_crystal_density_diffrn 1.576
_exptl_crystal_density_method 'not measured'
_exptl_crystal_description chip
_exptl_crystal_F_000 1828
_exptl_crystal_size_max 0.40
_exptl_crystal_size_mid 0.13
_exptl_crystal_size_min 0.12
_refine_diff_density_max 0.250
_refine_diff_density_min -0.315
_refine_ls_abs_structure_details 'Flack (1983), 4088 Friedel pairs'
_refine_ls_abs_structure_Flack 0.00(7)
_refine_ls_extinction_method none
_refine_ls_goodness_of_fit_ref 1.016
_refine_ls_hydrogen_treatment constr
_refine_ls_matrix_type full
_refine_ls_number_parameters 506
_refine_ls_number_reflns 8513
_refine_ls_number_restraints 1
_refine_ls_restrained_S_all 1.016
_refine_ls_R_factor_all 0.0790
_refine_ls_R_factor_gt 0.0446
_refine_ls_shift/su_max 0.004
_refine_ls_shift/su_mean 0.000
_refine_ls_structure_factor_coef Fsqd
_refine_ls_weighting_details 'calc w=1/[\s^2^(Fo^2^)+(0.0297P)^2^+0.2143P] where P=(Fo^2^+2Fc^2^)/3'
_refine_ls_weighting_scheme calc
_refine_ls_wR_factor_gt 0.0723
_refine_ls_wR_factor_ref 0.0810
_reflns_number_gt 5968
_reflns_number_total 8513
_reflns_threshold_expression I>2sigma(I)
_cod_data_source_file cv2686.cif
_cod_data_source_block I
_cod_depositor_comments
;
The following automatic conversions were performed:
'_geom_hbond_publ_flag' value 'Y' changed to 'y' according to
'/home/saulius/struct/CIF-dictionaries/cif_core.dic' dictionary named
'cif_core.dic' version 2.4.1 from 2010-06-29 (8 times).

Automatic conversion script
Id: cif_fix_enum 1527 2010-12-29 10:47:43Z saulius 

The following automatic conversions were performed:

'_geom_hbond_publ_flag' value 'Y' changed to 'y' according to
/home/saulius/struct/CIF-dictionaries/cif_core.dic dictionary named
'cif_core.dic' version 2.4.1 from 2010-06-29 (8 times).

Automatic conversion script
Id: cif_fix_values 1715 2011-07-08 13:25:40Z adriana 
;
_cod_original_cell_volume 3744.6(13)
_cod_database_code 2224932
_cod_database_fobs_code 2224932

loop_
_symmetry_equiv_pos_as_xyz
'x, y, z'
'-x, -y, z+1/2'
'x+1/2, -y+1/2, z'
'-x+1/2, y+1/2, z+1/2'

loop_
_atom_site_type_symbol
_atom_site_label
_atom_site_fract_x
_atom_site_fract_y
_atom_site_fract_z
_atom_site_U_iso_or_equiv
_atom_site_adp_type
_atom_site_calc_flag
_atom_site_refinement_flags
_atom_site_occupancy
_atom_site_disorder_assembly
_atom_site_disorder_group
Cu Cu 0.419363(19) 0.57242(3) 0.25910(3) 0.03533(11) Uani d . 1 . .
N N1 0.35058(13) 0.4380(2) 0.27778(17) 0.0352(7) Uani d . 1 . .
C C1 0.32045(18) 0.4283(3) 0.3466(2) 0.0414(9) Uani d . 1 . .
H H1A 0.3299 0.4871 0.3846 0.050 Uiso calc R 1 . .
C C2 0.27606(18) 0.3352(3) 0.3638(2) 0.0423(9) Uani d . 1 . .
H H2A 0.2559 0.3322 0.4123 0.051 Uiso calc R 1 . .
C C3 0.26177(16) 0.2469(3) 0.3089(2) 0.0317(8) Uani d . 1 . .
C C4 0.29200(18) 0.2565(3) 0.2372(2) 0.0422(9) Uani d . 1 . .
H H4A 0.2833 0.1987 0.1983 0.051 Uiso calc R 1 . .
C C5 0.33519(18) 0.3531(3) 0.2245(2) 0.0459(10) Uani d . 1 . .
H H5A 0.3548 0.3596 0.1758 0.055 Uiso calc R 1 . .
S S1 0.20343(4) 0.13124(8) 0.33513(6) 0.0442(2) Uani d . 1 . .
S S2 0.19610(4) 0.01528(8) 0.24265(6) 0.0455(3) Uani d . 1 . .
C C6 0.29384(16) -0.3035(3) 0.2225(2) 0.0358(8) Uani d . 1 . .
H H6A 0.2874 -0.3766 0.1945 0.043 Uiso calc R 1 . .
C C7 0.24750(15) -0.2108(3) 0.2161(2) 0.0359(9) Uani d . 1 . .
H H7A 0.2110 -0.2204 0.1839 0.043 Uiso calc R 1 . .
C C8 0.25621(15) -0.1028(3) 0.2586(3) 0.0337(8) Uani d . 1 . .
C C9 0.31050(16) -0.0918(3) 0.3058(2) 0.0348(8) Uani d . 1 . .
H H9A 0.3171 -0.0205 0.3356 0.042 Uiso calc R 1 . .
C C10 0.35480(16) -0.1884(3) 0.3081(2) 0.0343(8) Uani d . 1 . .
H H10A 0.3917 -0.1802 0.3398 0.041 Uiso calc R 1 . .
N N2 0.34792(11) -0.2942(2) 0.26704(19) 0.0323(6) Uani d . 1 . .
N N3 0.48781(13) 0.4353(2) 0.23799(18) 0.0375(7) Uani d . 1 . .
C C11 0.49242(17) 0.3287(3) 0.2780(2) 0.0442(10) Uani d . 1 . .
H H11A 0.4667 0.3192 0.3224 0.053 Uiso calc R 1 . .
C C12 0.53371(16) 0.2320(3) 0.2564(3) 0.0433(9) Uani d . 1 . .
H H12A 0.5361 0.1603 0.2866 0.052 Uiso calc R 1 . .
C C13 0.57126(15) 0.2425(3) 0.1901(2) 0.0338(8) Uani d . 1 . .
C C14 0.56681(15) 0.3531(3) 0.1478(2) 0.0350(8) Uani d . 1 . .
H H14A 0.5912 0.3642 0.1026 0.042 Uiso calc R 1 . .
C C15 0.52524(16) 0.4454(3) 0.1747(2) 0.0385(9) Uani d . 1 . .
H H15A 0.5232 0.5195 0.1468 0.046 Uiso calc R 1 . .
S S3 0.62621(4) 0.12937(8) 0.15263(6) 0.0439(2) Uani d . 1 . .
S S4 0.64454(4) 0.01289(8) 0.24275(6) 0.0450(3) Uani d . 1 . .
C C16 0.48282(16) -0.1984(3) 0.1973(2) 0.0348(8) Uani d . 1 . .
H H16A 0.4458 -0.1968 0.1653 0.042 Uiso calc R 1 . .
C C17 0.52745(17) -0.1020(3) 0.1922(2) 0.0406(9) Uani d . 1 . .
H H17A 0.5204 -0.0364 0.1580 0.049 Uiso calc R 1 . .
C C18 0.58314(16) -0.1044(3) 0.2391(2) 0.0350(9) Uani d . 1 . .
C C19 0.59177(16) -0.2049(3) 0.2884(2) 0.0384(9) Uani d . 1 . .
H H19A 0.6290 -0.2096 0.3200 0.046 Uiso calc R 1 . .
C C20 0.54505(16) -0.2978(3) 0.2905(2) 0.0380(9) Uani d . 1 . .
H H20A 0.5515 -0.3651 0.3236 0.046 Uiso calc R 1 . .
N N4 0.49040(12) -0.2948(2) 0.24643(19) 0.0328(7) Uani d . 1 . .
O O1 0.40118(12) 0.5777(2) 0.11927(16) 0.0486(7) Uani d . 1 . .
H HW1 0.4278 0.5412 0.0925 0.073 Uiso d . 1 . .
H HW2 0.3717 0.6234 0.1060 0.073 Uiso d . 1 . .
O O2 0.43965(13) 0.6061(2) 0.40149(16) 0.0542(7) Uani d . 1 . .
H H2C 0.4576 0.5521 0.4193 0.081 Uiso d . 1 . .
H H2D 0.4114 0.6375 0.4277 0.081 Uiso d . 1 . .
O O3 0.18807(13) 0.1902(3) 0.53050(18) 0.0614(8) Uani d . 1 . .
H H3C 0.2246 0.1603 0.5294 0.092 Uiso d . 1 . .
H H3D 0.1909 0.2582 0.5422 0.092 Uiso d . 1 . .
O O4 0.69101(15) 0.9223(3) -0.0056(3) 0.0932(13) Uani d . 1 . .
O O5 0.65614(15) 0.7585(4) 0.0559(2) 0.0996(13) Uani d . 1 . .
H H5C 0.6245 0.7070 0.0509 0.149 Uiso d . 1 . .
C C27 0.6463(2) 0.8540(4) 0.0128(3) 0.0566(11) Uani d . 1 . .
C C21 0.57687(18) 0.8814(3) -0.0151(2) 0.0421(9) Uani d . 1 . .
C C22 0.52332(18) 0.7981(3) -0.0218(2) 0.0426(9) Uani d . 1 . .
C C23 0.46327(19) 0.8428(4) -0.0462(2) 0.0520(11) Uani d . 1 . .
H H23A 0.4277 0.7885 -0.0499 0.062 Uiso calc R 1 . .
C C24 0.4545(2) 0.9676(4) -0.0656(3) 0.0579(11) Uani d . 1 . .
H H24A 0.4133 0.9961 -0.0816 0.069 Uiso calc R 1 . .
C C25 0.5070(2) 1.0483(4) -0.0610(3) 0.0547(11) Uani d . 1 . .
H H25A 0.5016 1.1318 -0.0740 0.066 Uiso calc R 1 . .
C C26 0.5675(2) 1.0050(3) -0.0370(2) 0.0499(10) Uani d . 1 . .
H H26A 0.6031 1.0597 -0.0354 0.060 Uiso calc R 1 . .
C C28 0.5238(3) 0.6591(4) -0.0040(3) 0.0680(15) Uani d . 1 . .
O O6 0.56712(19) 0.6184(4) 0.0433(3) 0.1161(17) Uani d . 1 . .
O O7 0.48227(18) 0.5928(3) -0.0343(3) 0.0952(13) Uani d . 1 . .
O O8 0.30452(14) 0.5485(3) 0.52104(19) 0.0687(9) Uani d . 1 . .
H H8C 0.2702 0.5089 0.5380 0.103 Uiso d . 1 . .
O O9 0.33393(14) 0.7296(3) 0.4778(2) 0.0710(9) Uani d . 1 . .
C C35 0.2903(2) 0.6610(4) 0.5027(2) 0.0478(10) Uani d . 1 . .
C C29 0.21993(17) 0.7079(3) 0.5099(2) 0.0379(8) Uani d . 1 . .
C C30 0.16576(17) 0.6471(3) 0.5444(2) 0.0377(9) Uani d . 1 . .
C C31 0.10515(19) 0.7074(4) 0.5451(2) 0.0482(10) Uani d . 1 . .
H H31A 0.0696 0.6688 0.5693 0.058 Uiso calc R 1 . .
C C32 0.0956(2) 0.8229(3) 0.5111(3) 0.0527(11) Uani d . 1 . .
H H32A 0.0540 0.8596 0.5105 0.063 Uiso calc R 1 . .
C C33 0.1488(2) 0.8823(4) 0.4782(3) 0.0539(11) Uani d . 1 . .
H H33A 0.1436 0.9605 0.4558 0.065 Uiso calc R 1 . .
C C34 0.2096(2) 0.8260(3) 0.4787(2) 0.0490(10) Uani d . 1 . .
H H34A 0.2453 0.8683 0.4573 0.059 Uiso calc R 1 . .
C C36 0.1630(2) 0.5172(4) 0.5815(3) 0.0543(11) Uani d . 1 . .
O O10 0.11684(16) 0.4905(3) 0.6230(2) 0.0873(11) Uani d . 1 . .
O O11 0.20996(16) 0.4401(3) 0.5653(2) 0.0775(10) Uani d . 1 . .

loop_
_atom_site_aniso_label
_atom_site_aniso_U_11
_atom_site_aniso_U_22
_atom_site_aniso_U_33
_atom_site_aniso_U_12
_atom_site_aniso_U_13
_atom_site_aniso_U_23
Cu 0.03143(18) 0.02371(17) 0.0508(3) -0.00042(18) 0.0054(2) 0.0016(2)
N1 0.0402(15) 0.0293(14) 0.036(2) 0.0017(13) 0.0073(14) 0.0007(14)
C1 0.048(2) 0.0368(19) 0.039(2) -0.0102(18) 0.0013(18) -0.0095(18)
C2 0.053(2) 0.0400(19) 0.034(2) -0.0096(18) 0.0133(18) -0.0055(17)
C3 0.0290(18) 0.0254(16) 0.041(2) 0.0015(14) -0.0044(16) 0.0034(16)
C4 0.057(2) 0.0356(18) 0.034(2) -0.0093(16) 0.0065(19) -0.0097(16)
C5 0.056(2) 0.044(2) 0.037(2) -0.0084(19) 0.0142(19) -0.0073(18)
S1 0.0399(5) 0.0312(4) 0.0614(7) -0.0034(4) 0.0134(5) 0.0008(5)
S2 0.0371(5) 0.0307(4) 0.0687(8) 0.0029(4) -0.0144(5) -0.0018(5)
C6 0.0362(19) 0.0324(18) 0.039(2) -0.0068(15) 0.0018(17) -0.0039(16)
C7 0.0314(18) 0.0315(17) 0.045(2) -0.0046(15) -0.0047(16) -0.0037(16)
C8 0.0334(16) 0.0278(16) 0.040(2) -0.0037(14) 0.0005(19) 0.0023(18)
C9 0.0370(19) 0.0266(17) 0.041(2) 0.0004(15) -0.0051(16) -0.0080(16)
C10 0.0309(18) 0.0353(19) 0.037(2) -0.0018(16) -0.0049(16) -0.0058(17)
N2 0.0307(14) 0.0301(13) 0.0362(18) -0.0018(11) 0.0018(14) 0.0007(14)
N3 0.0365(15) 0.0293(14) 0.047(2) -0.0005(12) 0.0062(14) 0.0027(14)
C11 0.052(2) 0.0352(18) 0.046(3) 0.0056(17) 0.0127(19) 0.0110(17)
C12 0.050(2) 0.0301(16) 0.050(2) 0.0062(15) 0.009(2) 0.012(2)
C13 0.0305(18) 0.0291(16) 0.042(2) -0.0005(14) 0.0045(18) 0.0031(16)
C14 0.0297(17) 0.0367(18) 0.039(2) 0.0001(14) 0.0087(16) 0.0028(16)
C15 0.0366(19) 0.0316(18) 0.047(3) -0.0022(15) 0.0019(18) 0.0120(17)
S3 0.0418(5) 0.0314(4) 0.0584(7) 0.0026(4) 0.0124(5) 0.0026(4)
S4 0.0316(4) 0.0300(4) 0.0734(8) -0.0020(3) -0.0050(5) 0.0051(5)
C16 0.0304(18) 0.0295(16) 0.044(2) -0.0040(14) -0.0013(17) 0.0054(17)
C17 0.041(2) 0.0324(18) 0.048(2) 0.0023(16) 0.0015(18) 0.0096(17)
C18 0.0297(15) 0.0240(14) 0.051(3) 0.0028(15) 0.0039(17) -0.0019(15)
C19 0.0311(18) 0.0360(18) 0.048(2) 0.0010(15) -0.0037(16) -0.0010(17)
C20 0.0315(18) 0.0322(18) 0.050(3) 0.0048(16) 0.0016(17) 0.0061(16)
N4 0.0312(13) 0.0237(12) 0.044(2) 0.0039(11) 0.0003(15) 0.0040(14)
O1 0.0451(14) 0.0537(16) 0.0470(17) 0.0114(12) 0.0003(13) -0.0071(14)
O2 0.0470(15) 0.0574(16) 0.058(2) 0.0032(14) 0.0009(14) 0.0067(14)
O3 0.0564(17) 0.0610(17) 0.067(2) -0.0052(15) 0.0131(15) -0.0041(16)
O4 0.0556(19) 0.0593(19) 0.165(4) -0.0057(16) -0.005(2) 0.012(2)
O5 0.079(2) 0.122(3) 0.098(3) 0.011(2) -0.022(2) 0.058(2)
C27 0.055(3) 0.056(3) 0.059(3) 0.013(2) 0.002(2) 0.002(2)
C21 0.052(2) 0.0399(19) 0.034(2) 0.0076(18) 0.0094(19) 0.0007(16)
C22 0.049(2) 0.040(2) 0.039(2) 0.0035(18) 0.0159(19) -0.0022(18)
C23 0.051(2) 0.051(2) 0.054(3) -0.001(2) 0.013(2) -0.003(2)
C24 0.054(3) 0.061(3) 0.059(3) 0.016(2) 0.006(2) -0.003(2)
C25 0.069(3) 0.040(2) 0.055(3) 0.013(2) 0.006(2) 0.002(2)
C26 0.058(3) 0.042(2) 0.050(3) -0.0017(19) 0.013(2) 0.0001(19)
C28 0.068(3) 0.047(3) 0.089(4) 0.010(3) 0.045(3) 0.014(3)
O6 0.095(3) 0.096(3) 0.158(4) 0.012(2) 0.014(3) 0.083(3)
O7 0.084(2) 0.0428(17) 0.159(4) -0.0101(17) 0.035(3) -0.004(2)
O8 0.0650(19) 0.0590(18) 0.082(2) 0.0120(15) 0.0089(17) 0.0084(17)
O9 0.0537(18) 0.0671(19) 0.092(3) -0.0054(16) 0.0205(17) 0.0079(18)
C35 0.052(3) 0.053(2) 0.038(2) 0.004(2) -0.001(2) -0.003(2)
C29 0.046(2) 0.0341(18) 0.034(2) -0.0047(16) 0.0011(18) -0.0036(16)
C30 0.046(2) 0.0342(19) 0.032(2) -0.0065(17) -0.0051(17) -0.0059(16)
C31 0.046(2) 0.052(2) 0.047(3) -0.0093(19) 0.0019(19) -0.007(2)
C32 0.055(3) 0.042(2) 0.062(3) 0.003(2) -0.003(2) -0.008(2)
C33 0.070(3) 0.036(2) 0.055(3) 0.007(2) 0.000(2) -0.001(2)
C34 0.062(3) 0.0351(19) 0.050(3) -0.0053(19) 0.014(2) 0.0015(18)
C36 0.061(3) 0.043(2) 0.058(3) -0.013(2) -0.008(2) 0.008(2)
O10 0.084(2) 0.074(2) 0.104(3) -0.0180(19) 0.023(2) 0.036(2)
O11 0.082(2) 0.0426(16) 0.108(3) 0.0064(16) 0.002(2) 0.0206(18)

loop_
_atom_type_symbol
_atom_type_description
_atom_type_scat_dispersion_real
_atom_type_scat_dispersion_imag
_atom_type_scat_source
C C 0.0033 0.0016 'International Tables Vol C Tables 4.2.6.8 and 6.1.1.4'
H H 0.0000 0.0000 'International Tables Vol C Tables 4.2.6.8 and 6.1.1.4'
N N 0.0061 0.0033 'International Tables Vol C Tables 4.2.6.8 and 6.1.1.4'
O O 0.0106 0.0060 'International Tables Vol C Tables 4.2.6.8 and 6.1.1.4'
S S 0.1246 0.1234 'International Tables Vol C Tables 4.2.6.8 and 6.1.1.4'
Cu Cu 0.2630 1.2660 'International Tables Vol C Tables 4.2.6.8 and 6.1.1.4'

loop_
_geom_angle_atom_site_label_1
_geom_angle_atom_site_label_2
_geom_angle_atom_site_label_3
_geom_angle_site_symmetry_1
_geom_angle_site_symmetry_3
_geom_angle
_geom_angle_publ_flag
N1 Cu N4 . 1_565 176.78(12) ?
N1 Cu N2 . 1_565 90.08(10) ?
N4 Cu N2 1_565 1_565 90.99(9) ?
N1 Cu N3 . . 88.97(9) ?
N4 Cu N3 1_565 . 90.31(10) ?
N2 Cu N3 1_565 . 173.34(13) ?
N1 Cu O1 . . 93.99(10) ?
N4 Cu O1 1_565 . 89.11(11) ?
N2 Cu O1 1_565 . 86.72(11) ?
N3 Cu O1 . . 86.78(10) ?
N1 Cu O2 . . 93.42(10) ?
N4 Cu O2 1_565 . 83.60(11) ?
N2 Cu O2 1_565 . 87.10(11) ?
N3 Cu O2 . . 99.53(10) ?
O1 Cu O2 . . 170.35(8) ?
C5 N1 C1 . . 116.8(3) ?
C5 N1 Cu . . 122.5(2) ?
C1 N1 Cu . . 120.6(2) ?
N1 C1 C2 . . 123.0(3) ?
N1 C1 H1A . . 118.5 ?
C2 C1 H1A . . 118.5 ?
C3 C2 C1 . . 119.5(4) ?
C3 C2 H2A . . 120.3 ?
C1 C2 H2A . . 120.3 ?
C2 C3 C4 . . 118.1(3) ?
C2 C3 S1 . . 116.7(3) ?
C4 C3 S1 . . 125.1(3) ?
C5 C4 C3 . . 118.7(3) ?
C5 C4 H4A . . 120.6 ?
C3 C4 H4A . . 120.6 ?
N1 C5 C4 . . 123.8(3) ?
N1 C5 H5A . . 118.1 ?
C4 C5 H5A . . 118.1 ?
C3 S1 S2 . . 106.16(13) ?
C8 S2 S1 . . 105.40(14) ?
N2 C6 C7 . . 123.4(3) ?
N2 C6 H6A . . 118.3 ?
C7 C6 H6A . . 118.3 ?
C6 C7 C8 . . 118.6(3) ?
C6 C7 H7A . . 120.7 ?
C8 C7 H7A . . 120.7 ?
C9 C8 C7 . . 119.2(3) ?
C9 C8 S2 . . 125.4(2) ?
C7 C8 S2 . . 115.3(3) ?
C10 C9 C8 . . 118.4(3) ?
C10 C9 H9A . . 120.8 ?
C8 C9 H9A . . 120.8 ?
N2 C10 C9 . . 123.7(3) ?
N2 C10 H10A . . 118.1 ?
C9 C10 H10A . . 118.1 ?
C6 N2 C10 . . 116.6(3) ?
C6 N2 Cu . 1_545 119.3(2) ?
C10 N2 Cu . 1_545 123.7(2) ?
C15 N3 C11 . . 116.8(3) ?
C15 N3 Cu . . 118.1(2) ?
C11 N3 Cu . . 124.6(2) ?
N3 C11 C12 . . 123.0(3) ?
N3 C11 H11A . . 118.5 ?
C12 C11 H11A . . 118.5 ?
C13 C12 C11 . . 119.7(3) ?
C13 C12 H12A . . 120.2 ?
C11 C12 H12A . . 120.2 ?
C12 C13 C14 . . 117.9(3) ?
C12 C13 S3 . . 126.4(2) ?
C14 C13 S3 . . 115.7(3) ?
C15 C14 C13 . . 118.3(3) ?
C15 C14 H14A . . 120.9 ?
C13 C14 H14A . . 120.9 ?
N3 C15 C14 . . 124.3(3) ?
N3 C15 H15A . . 117.8 ?
C14 C15 H15A . . 117.8 ?
C13 S3 S4 . . 105.02(13) ?
C18 S4 S3 . . 106.42(13) ?
N4 C16 C17 . . 122.9(3) ?
N4 C16 H16A . . 118.6 ?
C17 C16 H16A . . 118.6 ?
C16 C17 C18 . . 118.9(3) ?
C16 C17 H17A . . 120.6 ?
C18 C17 H17A . . 120.6 ?
C19 C18 C17 . . 118.3(3) ?
C19 C18 S4 . . 116.3(3) ?
C17 C18 S4 . . 125.3(2) ?
C20 C19 C18 . . 119.6(3) ?
C20 C19 H19A . . 120.2 ?
C18 C19 H19A . . 120.2 ?
N4 C20 C19 . . 122.4(3) ?
N4 C20 H20A . . 118.8 ?
C19 C20 H20A . . 118.8 ?
C20 N4 C16 . . 117.9(3) ?
C20 N4 Cu . 1_545 120.3(2) ?
C16 N4 Cu . 1_545 121.7(2) ?
Cu O1 HW1 . . 116.8 ?
Cu O1 HW2 . . 114.0 ?
HW1 O1 HW2 . . 128.7 ?
Cu O2 H2C . . 111.5 ?
Cu O2 H2D . . 119.5 ?
H2C O2 H2D . . 116.1 ?
H3C O3 H3D . . 108.6 ?
C27 O5 H5C . . 110.2 ?
O4 C27 O5 . . 121.5(4) ?
O4 C27 C21 . . 119.6(4) ?
O5 C27 C21 . . 118.9(4) ?
C26 C21 C22 . . 118.5(3) ?
C26 C21 C27 . . 113.5(4) ?
C22 C21 C27 . . 128.1(3) ?
C23 C22 C21 . . 119.0(3) ?
C23 C22 C28 . . 114.2(4) ?
C21 C22 C28 . . 126.8(4) ?
C22 C23 C24 . . 121.5(4) ?
C22 C23 H23A . . 119.2 ?
C24 C23 H23A . . 119.2 ?
C25 C24 C23 . . 119.6(4) ?
C25 C24 H24A . . 120.2 ?
C23 C24 H24A . . 120.2 ?
C26 C25 C24 . . 119.6(4) ?
C26 C25 H25A . . 120.2 ?
C24 C25 H25A . . 120.2 ?
C25 C26 C21 . . 121.7(4) ?
C25 C26 H26A . . 119.1 ?
C21 C26 H26A . . 119.1 ?
O7 C28 O6 . . 123.2(5) ?
O7 C28 C22 . . 118.7(5) ?
O6 C28 C22 . . 118.0(5) ?
C35 O8 H8C . . 111.4 ?
O9 C35 O8 . . 119.2(4) ?
O9 C35 C29 . . 120.4(3) ?
O8 C35 C29 . . 120.3(4) ?
C34 C29 C30 . . 117.9(3) ?
C34 C29 C35 . . 114.3(3) ?
C30 C29 C35 . . 127.8(3) ?
C31 C30 C29 . . 118.5(3) ?
C31 C30 C36 . . 112.8(3) ?
C29 C30 C36 . . 128.7(3) ?
C32 C31 C30 . . 122.5(4) ?
C32 C31 H31A . . 118.8 ?
C30 C31 H31A . . 118.8 ?
C33 C32 C31 . . 118.7(4) ?
C33 C32 H32A . . 120.6 ?
C31 C32 H32A . . 120.6 ?
C34 C33 C32 . . 119.8(4) ?
C34 C33 H33A . . 120.1 ?
C32 C33 H33A . . 120.1 ?
C33 C34 C29 . . 122.6(4) ?
C33 C34 H34A . . 118.7 ?
C29 C34 H34A . . 118.7 ?
O10 C36 O11 . . 123.0(4) ?
O10 C36 C30 . . 119.3(4) ?
O11 C36 C30 . . 117.7(4) ?

loop_
_geom_bond_atom_site_label_1
_geom_bond_atom_site_label_2
_geom_bond_site_symmetry_2
_geom_bond_distance
_geom_bond_publ_flag
Cu N1 . 2.031(3) ?
Cu N4 1_565 2.037(2) ?
Cu N2 1_565 2.040(2) ?
Cu N3 . 2.054(3) ?
Cu O1 . 2.438(3) ?
Cu O2 . 2.513(3) ?
N1 C5 . 1.330(4) ?
N1 C1 . 1.338(4) ?
C1 C2 . 1.376(5) ?
C1 H1A . 0.9300 ?
C2 C3 . 1.370(5) ?
C2 H2A . 0.9300 ?
C3 C4 . 1.383(5) ?
C3 S1 . 1.772(3) ?
C4 C5 . 1.374(5) ?
C4 H4A . 0.9300 ?
C5 H5A . 0.9300 ?
S1 S2 . 2.0271(15) ?
S2 C8 . 1.778(3) ?
C6 N2 . 1.341(4) ?
C6 C7 . 1.372(4) ?
C6 H6A . 0.9300 ?
C7 C8 . 1.382(4) ?
C7 H7A . 0.9300 ?
C8 C9 . 1.373(5) ?
C9 C10 . 1.372(4) ?
C9 H9A . 0.9300 ?
C10 N2 . 1.346(4) ?
C10 H10A . 0.9300 ?
N2 Cu 1_545 2.040(2) ?
N3 C15 . 1.332(4) ?
N3 C11 . 1.339(4) ?
C11 C12 . 1.384(4) ?
C11 H11A . 0.9300 ?
C12 C13 . 1.378(5) ?
C12 H12A . 0.9300 ?
C13 C14 . 1.396(4) ?
C13 S3 . 1.769(3) ?
C14 C15 . 1.381(4) ?
C14 H14A . 0.9300 ?
C15 H15A . 0.9300 ?
S3 S4 . 2.0275(14) ?
S4 C18 . 1.771(3) ?
C16 N4 . 1.346(4) ?
C16 C17 . 1.376(4) ?
C16 H16A . 0.9300 ?
C17 C18 . 1.388(5) ?
C17 H17A . 0.9300 ?
C18 C19 . 1.384(5) ?
C19 C20 . 1.374(4) ?
C19 H19A . 0.9300 ?
C20 N4 . 1.343(4) ?
C20 H20A . 0.9300 ?
N4 Cu 1_545 2.037(2) ?
O1 HW1 . 0.8101 ?
O1 HW2 . 0.8061 ?
O2 H2C . 0.7498 ?
O2 H2D . 0.8035 ?
O3 H3C . 0.8067 ?
O3 H3D . 0.7598 ?
O4 C27 . 1.207(5) ?
O5 C27 . 1.281(5) ?
O5 H5C . 0.8501 ?
C27 C21 . 1.516(5) ?
C21 C26 . 1.392(5) ?
C21 C22 . 1.411(5) ?
C22 C23 . 1.374(5) ?
C22 C28 . 1.523(5) ?
C23 C24 . 1.391(5) ?
C23 H23A . 0.9300 ?
C24 C25 . 1.374(5) ?
C24 H24A . 0.9300 ?
C25 C26 . 1.373(5) ?
C25 H25A . 0.9300 ?
C26 H26A . 0.9300 ?
C28 O7 . 1.219(6) ?
C28 O6 . 1.275(6) ?
O8 C35 . 1.281(4) ?
O8 H8C . 0.8655 ?
O9 C35 . 1.228(4) ?
C35 C29 . 1.516(5) ?
C29 C34 . 1.393(5) ?
C29 C30 . 1.408(5) ?
C30 C31 . 1.388(5) ?
C30 C36 . 1.535(5) ?
C31 C32 . 1.385(5) ?
C31 H31A . 0.9300 ?
C32 C33 . 1.374(5) ?
C32 H32A . 0.9300 ?
C33 C34 . 1.372(5) ?
C33 H33A . 0.9300 ?
C34 H34A . 0.9300 ?
C36 O10 . 1.211(5) ?
C36 O11 . 1.291(5) ?

loop_
_geom_hbond_atom_site_label_D
_geom_hbond_atom_site_label_H
_geom_hbond_atom_site_label_A
_geom_hbond_site_symmetry_D
_geom_hbond_site_symmetry_H
_geom_hbond_site_symmetry_A
_geom_hbond_distance_DH
_geom_hbond_distance_HA
_geom_hbond_distance_DA
_geom_hbond_angle_DHA
_geom_hbond_publ_flag
O1 HW1 O7 . . 1_555 0.81 2.51 3.118(6) 133 y
O1 HW2 O3 . . 4_554 0.81 1.92 2.658(4) 153 y
O2 H2C O7 . . 2_665 0.75 2.13 2.878(4) 174 y
O2 H2D O9 . . 1_555 0.80 2.05 2.841(4) 171 y
O3 H3C O4 . . 2_665 0.81 2.02 2.800(4) 163 y
O3 H3D O11 . . 1_555 0.76 2.03 2.784(5) 172 y
O5 H5C O6 . . 1_555 0.85 1.51 2.358(5) 178 y
O8 H8C O11 . . 1_555 0.87 1.50 2.367(4) 178 y
